data_4025650
loop_
_publ_author_name
'Andrei Poloukhtine'
'Valentin Rassadin'
'Alexander Kuzmin'
'Vladimir V. Popik'

_publ_section_title
;
 Nucleophilic Cycloaromatization of Ynamide-Terminated Enediynes
;
_journal_name_full 'Journal of Organic Chemistry'
_journal_page_first 5953
_journal_page_last 5962
_journal_paper_doi 10.1021/jo101238x
_journal_volume 75
_journal_year 2010
_chemical_formula_sum 'C27 H23 N O2 S'
_chemical_formula_weight 425.52
_chemical_name_systematic
; 
 ? 
;
_space_group_IT_number 2
_symmetry_cell_setting triclinic
_symmetry_space_group_name_Hall '-P 1'
_symmetry_space_group_name_H-M 'P -1'
_atom_sites_solution_hydrogens geom
_atom_sites_solution_primary direct
_atom_sites_solution_secondary difmap
_audit_creation_method SHELXL-97
_cell_angle_alpha 92.826(2)
_cell_angle_beta 110.953(2)
_cell_angle_gamma 102.671(2)
_cell_formula_units_Z 2
_cell_length_a 9.0169(14)
_cell_length_b 11.4036(18)
_cell_length_c 12.0895(19)
_cell_measurement_temperature 273(2)
_cell_volume 1121.4(3)
_computing_structure_refinement 'SHELXL-97 (Sheldrick, 1997)'
_computing_structure_solution 'SHELXS-97 (Sheldrick, 1990)'
_diffrn_ambient_temperature 273(2)
_diffrn_measured_fraction_theta_full 0.992
_diffrn_measured_fraction_theta_max 0.992
_diffrn_radiation_monochromator graphite
_diffrn_radiation_source 'fine-focus sealed tube'
_diffrn_radiation_type MoK\a
_diffrn_radiation_wavelength 0.71073
_diffrn_reflns_av_R_equivalents 0.0368
_diffrn_reflns_av_sigmaI/netI 0.0440
_diffrn_reflns_limit_h_max 12
_diffrn_reflns_limit_h_min -12
_diffrn_reflns_limit_k_max 15
_diffrn_reflns_limit_k_min -15
_diffrn_reflns_limit_l_max 16
_diffrn_reflns_limit_l_min -16
_diffrn_reflns_number 15601
_diffrn_reflns_theta_full 28.38
_diffrn_reflns_theta_max 28.38
_diffrn_reflns_theta_min 2.41
_exptl_absorpt_coefficient_mu 0.168
_exptl_absorpt_correction_T_max 0.9834
_exptl_absorpt_correction_T_min 0.9576
_exptl_absorpt_correction_type multi-scan
_exptl_absorpt_process_details 'BRUKER SADABS'
_exptl_crystal_colour colorless
_exptl_crystal_density_diffrn 1.260
_exptl_crystal_density_method 'not measured'
_exptl_crystal_F_000 448
_exptl_crystal_size_max 0.26
_exptl_crystal_size_mid 0.25
_exptl_crystal_size_min 0.10
_refine_diff_density_max 0.300
_refine_diff_density_min -0.320
_refine_diff_density_rms 0.060
_refine_ls_extinction_method none
_refine_ls_goodness_of_fit_ref 1.018
_refine_ls_hydrogen_treatment constr
_refine_ls_matrix_type full
_refine_ls_number_parameters 280
_refine_ls_number_reflns 5568
_refine_ls_number_restraints 0
_refine_ls_restrained_S_all 1.018
_refine_ls_R_factor_all 0.0897
_refine_ls_R_factor_gt 0.0528
_refine_ls_shift/su_max 0.000
_refine_ls_shift/su_mean 0.000
_refine_ls_structure_factor_coef Fsqd
_refine_ls_weighting_details 'calc w=1/[\s^2^(Fo^2^)+(0.0901P)^2^+0.1475P] where P=(Fo^2^+2Fc^2^)/3'
_refine_ls_weighting_scheme calc
_refine_ls_wR_factor_gt 0.1473
_refine_ls_wR_factor_ref 0.1707
_reflns_number_gt 3501
_reflns_number_total 5568
_reflns_threshold_expression >2sigma(I)
_cod_data_source_file jo101238x_si_005.cif
_cod_data_source_block uga640
_cod_database_code 4025650

loop_
_symmetry_equiv_pos_as_xyz
'x, y, z'
'-x, -y, -z'

loop_
_atom_site_label
_atom_site_type_symbol
_atom_site_fract_x
_atom_site_fract_y
_atom_site_fract_z
_atom_site_U_iso_or_equiv
_atom_site_adp_type
_atom_site_occupancy
_atom_site_symmetry_multiplicity
_atom_site_calc_flag
_atom_site_refinement_flags
_atom_site_disorder_assembly
_atom_site_disorder_group
S1 S 0.35404(7) 0.32495(5) 0.10107(5) 0.05020(18) Uani 1 1 d . . .
O1 O 0.20807(19) 0.23544(16) 0.08758(14) 0.0627(5) Uani 1 1 d . . .
O2 O 0.3482(2) 0.41291(17) 0.02091(15) 0.0698(5) Uani 1 1 d . . .
N1 N 0.4224(2) 0.40012(16) 0.23549(16) 0.0480(4) Uani 1 1 d . . .
C1 C 0.5401(3) 0.5201(2) 0.2664(2) 0.0616(6) Uani 1 1 d . . .
H1A H 0.5409 0.5605 0.3392 0.074 Uiso 1 1 calc R . .
H1B H 0.5020 0.5684 0.2032 0.074 Uiso 1 1 calc R . .
C2 C 0.7130(3) 0.5174(2) 0.2844(3) 0.0665(7) Uani 1 1 d . . .
H2A H 0.7166 0.4956 0.2070 0.080 Uiso 1 1 calc R . .
H2B H 0.7835 0.5986 0.3160 0.080 Uiso 1 1 calc R . .
C3 C 0.7812(3) 0.4325(2) 0.3654(2) 0.0585(6) Uani 1 1 d . . .
H3A H 0.8903 0.4353 0.3795 0.070 Uiso 1 1 calc R . .
C4 C 0.7131(3) 0.3530(2) 0.4215(2) 0.0543(6) Uani 1 1 d . . .
H4A H 0.7840 0.3105 0.4679 0.065 Uiso 1 1 calc R . .
C5 C 0.5476(2) 0.31928(19) 0.42458(18) 0.0430(5) Uani 1 1 d . . .
C6 C 0.4053(2) 0.33893(18) 0.33233(17) 0.0423(5) Uani 1 1 d . . .
C7 C 0.2537(2) 0.3028(2) 0.33619(19) 0.0470(5) Uani 1 1 d . . .
H7A H 0.1645 0.3176 0.2754 0.056 Uiso 1 1 calc R . .
C8 C 0.2276(2) 0.24401(19) 0.42906(19) 0.0448(5) Uani 1 1 d . . .
C9 C 0.0689(3) 0.2080(2) 0.4337(2) 0.0558(6) Uani 1 1 d . . .
H9A H -0.0214 0.2200 0.3718 0.067 Uiso 1 1 calc R . .
C10 C 0.0479(3) 0.1564(2) 0.5274(3) 0.0647(7) Uani 1 1 d . . .
H10A H -0.0565 0.1333 0.5295 0.078 Uiso 1 1 calc R . .
C11 C 0.1827(3) 0.1376(3) 0.6209(3) 0.0661(7) Uani 1 1 d . . .
H11A H 0.1672 0.1028 0.6852 0.079 Uiso 1 1 calc R . .
C12 C 0.3362(3) 0.1698(2) 0.6191(2) 0.0567(6) Uani 1 1 d . . .
H12A H 0.4241 0.1569 0.6824 0.068 Uiso 1 1 calc R . .
C13 C 0.3648(2) 0.22265(19) 0.52230(18) 0.0439(5) Uani 1 1 d . . .
C14 C 0.5243(2) 0.26103(19) 0.51836(18) 0.0440(5) Uani 1 1 d . . .
C15 C 0.6673(2) 0.2401(2) 0.61864(18) 0.0475(5) Uani 1 1 d . . .
C16 C 0.6842(3) 0.1237(2) 0.6351(2) 0.0634(7) Uani 1 1 d . . .
H16A H 0.6069 0.0579 0.5819 0.076 Uiso 1 1 calc R . .
C17 C 0.8145(3) 0.1038(3) 0.7295(2) 0.0741(8) Uani 1 1 d . . .
H17A H 0.8238 0.0250 0.7394 0.089 Uiso 1 1 calc R . .
C18 C 0.9283(3) 0.1986(3) 0.8074(2) 0.0769(9) Uani 1 1 d . . .
H18A H 1.0157 0.1850 0.8706 0.092 Uiso 1 1 calc R . .
C19 C 0.9150(3) 0.3138(3) 0.7933(2) 0.0751(8) Uani 1 1 d . . .
H19A H 0.9940 0.3784 0.8471 0.090 Uiso 1 1 calc R . .
C20 C 0.7841(3) 0.3369(3) 0.6989(2) 0.0612(6) Uani 1 1 d . . .
H20A H 0.7758 0.4160 0.6903 0.073 Uiso 1 1 calc R . .
C21 C 0.4985(3) 0.24585(19) 0.09530(18) 0.0474(5) Uani 1 1 d . . .
C22 C 0.6064(3) 0.2883(2) 0.0406(2) 0.0645(7) Uani 1 1 d . . .
H22A H 0.6013 0.3578 0.0039 0.077 Uiso 1 1 calc R . .
C23 C 0.7219(4) 0.2265(3) 0.0408(3) 0.0693(7) Uani 1 1 d . . .
H23A H 0.7950 0.2560 0.0044 0.083 Uiso 1 1 calc R . .
C24 C 0.7326(3) 0.1225(2) 0.0933(2) 0.0572(6) Uani 1 1 d . . .
C25 C 0.6231(3) 0.0821(2) 0.1476(2) 0.0603(6) Uani 1 1 d . . .
H25A H 0.6282 0.0124 0.1841 0.072 Uiso 1 1 calc R . .
C26 C 0.5068(3) 0.1420(2) 0.1492(2) 0.0548(6) Uani 1 1 d . . .
H26A H 0.4344 0.1129 0.1862 0.066 Uiso 1 1 calc R . .
C27 C 0.8574(3) 0.0551(3) 0.0914(3) 0.0772(8) Uani 1 1 d . . .
H27B H 0.8462 -0.0144 0.1323 0.116 Uiso 1 1 calc R . .
H27C H 0.9657 0.1076 0.1307 0.116 Uiso 1 1 calc R . .
H27D H 0.8402 0.0290 0.0100 0.116 Uiso 1 1 calc R . .

loop_
_atom_site_aniso_label
_atom_site_aniso_U_11
_atom_site_aniso_U_22
_atom_site_aniso_U_33
_atom_site_aniso_U_23
_atom_site_aniso_U_13
_atom_site_aniso_U_12
S1 0.0470(3) 0.0596(4) 0.0386(3) 0.0121(2) 0.0079(2) 0.0157(2)
O1 0.0461(9) 0.0753(11) 0.0500(9) -0.0014(8) 0.0071(7) 0.0034(8)
O2 0.0783(12) 0.0832(12) 0.0541(10) 0.0321(9) 0.0194(9) 0.0374(10)
N1 0.0456(10) 0.0477(10) 0.0444(10) 0.0075(8) 0.0101(8) 0.0111(8)
C1 0.0631(15) 0.0448(13) 0.0681(16) 0.0072(11) 0.0174(12) 0.0091(11)
C2 0.0601(15) 0.0537(14) 0.0747(17) 0.0052(13) 0.0221(13) -0.0009(12)
C3 0.0428(12) 0.0706(16) 0.0554(13) 0.0019(12) 0.0155(10) 0.0078(11)
C4 0.0394(11) 0.0745(16) 0.0480(12) 0.0090(11) 0.0126(9) 0.0187(11)
C5 0.0372(10) 0.0476(11) 0.0392(10) 0.0009(9) 0.0082(8) 0.0127(8)
C6 0.0413(10) 0.0443(11) 0.0387(10) 0.0022(8) 0.0103(8) 0.0149(9)
C7 0.0381(10) 0.0550(12) 0.0430(11) 0.0047(9) 0.0060(8) 0.0187(9)
C8 0.0375(10) 0.0472(12) 0.0463(11) 0.0013(9) 0.0114(9) 0.0127(9)
C9 0.0385(11) 0.0629(14) 0.0628(14) 0.0062(12) 0.0146(10) 0.0149(10)
C10 0.0478(13) 0.0654(16) 0.0860(19) 0.0133(14) 0.0326(13) 0.0112(11)
C11 0.0609(15) 0.0703(16) 0.0766(17) 0.0273(14) 0.0339(13) 0.0186(13)
C12 0.0514(13) 0.0607(14) 0.0588(14) 0.0168(11) 0.0183(11) 0.0180(11)
C13 0.0400(10) 0.0447(11) 0.0443(11) 0.0032(9) 0.0121(9) 0.0124(9)
C14 0.0370(10) 0.0511(12) 0.0400(10) 0.0022(9) 0.0085(8) 0.0147(9)
C15 0.0359(10) 0.0658(14) 0.0378(10) 0.0051(10) 0.0091(8) 0.0152(10)
C16 0.0521(13) 0.0706(16) 0.0588(14) 0.0082(12) 0.0052(11) 0.0254(12)
C17 0.0634(16) 0.097(2) 0.0653(17) 0.0252(16) 0.0139(13) 0.0419(16)
C18 0.0562(15) 0.129(3) 0.0465(14) 0.0205(16) 0.0092(12) 0.0425(17)
C19 0.0481(14) 0.109(2) 0.0485(14) -0.0079(15) 0.0031(11) 0.0102(15)
C20 0.0484(13) 0.0731(16) 0.0517(13) 0.0004(12) 0.0107(10) 0.0106(12)
C21 0.0514(12) 0.0466(12) 0.0390(10) 0.0076(9) 0.0133(9) 0.0079(9)
C22 0.0855(18) 0.0565(14) 0.0691(16) 0.0269(12) 0.0429(14) 0.0256(13)
C23 0.0780(18) 0.0653(16) 0.0823(18) 0.0183(14) 0.0492(15) 0.0195(14)
C24 0.0547(13) 0.0517(13) 0.0587(14) 0.0017(11) 0.0171(11) 0.0095(11)
C25 0.0639(15) 0.0507(13) 0.0654(15) 0.0207(12) 0.0204(12) 0.0172(11)
C26 0.0571(13) 0.0545(13) 0.0545(13) 0.0167(11) 0.0235(11) 0.0111(11)
C27 0.0658(17) 0.0716(18) 0.094(2) 0.0059(16) 0.0285(15) 0.0219(14)

loop_
_atom_type_symbol
_atom_type_description
_atom_type_scat_dispersion_real
_atom_type_scat_dispersion_imag
_atom_type_scat_source
C C 0.0033 0.0016 'International Tables Vol C Tables 4.2.6.8 and 6.1.1.4'
H H 0.0000 0.0000 'International Tables Vol C Tables 4.2.6.8 and 6.1.1.4'
O O 0.0106 0.0060 'International Tables Vol C Tables 4.2.6.8 and 6.1.1.4'
S S 0.1246 0.1234 'International Tables Vol C Tables 4.2.6.8 and 6.1.1.4'
N N 0.0061 0.0033 'International Tables Vol C Tables 4.2.6.8 and 6.1.1.4'

loop_
_geom_angle_atom_site_label_1
_geom_angle_atom_site_label_2
_geom_angle_atom_site_label_3
_geom_angle
_geom_angle_site_symmetry_1
_geom_angle_site_symmetry_3
_geom_angle_publ_flag
O2 S1 O1 120.01(11) . . ?
O2 S1 N1 106.68(10) . . ?
O1 S1 N1 106.84(10) . . ?
O2 S1 C21 108.45(11) . . ?
O1 S1 C21 106.63(11) . . ?
N1 S1 C21 107.69(10) . . ?
C6 N1 C1 117.19(18) . . ?
C6 N1 S1 120.08(14) . . ?
C1 N1 S1 120.63(16) . . ?
N1 C1 C2 114.8(2) . . ?
C3 C2 C1 115.4(2) . . ?
C4 C3 C2 131.1(2) . . ?
C3 C4 C5 132.6(2) . . ?
C14 C5 C6 117.63(18) . . ?
C14 C5 C4 119.31(18) . . ?
C6 C5 C4 123.01(19) . . ?
C7 C6 N1 118.63(17) . . ?
C7 C6 C5 121.31(19) . . ?
N1 C6 C5 120.04(18) . . ?
C6 C7 C8 121.92(18) . . ?
C7 C8 C9 121.73(19) . . ?
C7 C8 C13 118.75(19) . . ?
C9 C8 C13 119.5(2) . . ?
C10 C9 C8 120.7(2) . . ?
C9 C10 C11 120.2(2) . . ?
C12 C11 C10 120.8(2) . . ?
C11 C12 C13 121.3(2) . . ?
C12 C13 C8 117.46(19) . . ?
C12 C13 C14 123.16(19) . . ?
C8 C13 C14 119.28(19) . . ?
C5 C14 C13 121.10(18) . . ?
C5 C14 C15 120.45(18) . . ?
C13 C14 C15 118.44(19) . . ?
C16 C15 C20 118.5(2) . . ?
C16 C15 C14 120.8(2) . . ?
C20 C15 C14 120.6(2) . . ?
C15 C16 C17 121.0(3) . . ?
C18 C17 C16 120.2(3) . . ?
C17 C18 C19 120.0(2) . . ?
C18 C19 C20 121.1(3) . . ?
C15 C20 C19 119.1(3) . . ?
C26 C21 C22 119.8(2) . . ?
C26 C21 S1 119.51(18) . . ?
C22 C21 S1 120.65(18) . . ?
C23 C22 C21 119.4(2) . . ?
C22 C23 C24 122.1(2) . . ?
C25 C24 C23 117.3(2) . . ?
C25 C24 C27 121.1(2) . . ?
C23 C24 C27 121.5(2) . . ?
C24 C25 C26 122.0(2) . . ?
C21 C26 C25 119.4(2) . . ?

loop_
_geom_bond_atom_site_label_1
_geom_bond_atom_site_label_2
_geom_bond_distance
_geom_bond_site_symmetry_2
_geom_bond_publ_flag
S1 O2 1.4250(17) . ?
S1 O1 1.4289(17) . ?
S1 N1 1.6339(19) . ?
S1 C21 1.758(2) . ?
N1 C6 1.429(3) . ?
N1 C1 1.472(3) . ?
C1 C2 1.503(4) . ?
C2 C3 1.482(4) . ?
C3 C4 1.332(3) . ?
C4 C5 1.471(3) . ?
C5 C14 1.398(3) . ?
C5 C6 1.438(3) . ?
C6 C7 1.357(3) . ?
C7 C8 1.400(3) . ?
C8 C9 1.422(3) . ?
C8 C13 1.422(3) . ?
C9 C10 1.354(3) . ?
C10 C11 1.399(4) . ?
C11 C12 1.360(3) . ?
C12 C13 1.420(3) . ?
C13 C14 1.427(3) . ?
C14 C15 1.495(3) . ?
C15 C16 1.385(3) . ?
C15 C20 1.386(3) . ?
C16 C17 1.385(3) . ?
C17 C18 1.353(4) . ?
C18 C19 1.358(4) . ?
C19 C20 1.402(4) . ?
C21 C26 1.383(3) . ?
C21 C22 1.380(3) . ?
C22 C23 1.379(4) . ?
C23 C24 1.378(4) . ?
C24 C25 1.382(3) . ?
C24 C27 1.502(4) . ?
C25 C26 1.376(3) . ?

loop_
_cod_related_entry_id
_cod_related_entry_database
_cod_related_entry_code
1 ChemSpider 30659257
